data_2206658
loop_
_publ_author_name
'Charoen Pakhathirathien'
'Suchada Chantrapromma'
'Hoong-Kun Fun'
'Shazia Anjum'
Attar-ur-Rahman
'Chachanok Karalai'

_publ_section_title
;1-Isopropenyl-3a,5a,5b,8,8,11a-hexamethylicosahydro-1<i>H</i>-cyclopenta[<i>a</i>]chrysen-9-yl
 4-hydroxy-3-methoxycinnamate
;
_journal_coeditor_code CI6628
_journal_issue 9
_journal_name_full 'Acta Crystallographica Section E'
_journal_page_first o2942
_journal_page_last o2944
_journal_paper_doi 10.1107/S1600536805025584
_journal_volume 61
_journal_year 2005
_chemical_formula_iupac 'C40 H58 O4'
_chemical_formula_moiety 'C40 H58 O4'
_chemical_formula_sum 'C40 H58 O4'
_chemical_formula_weight 602.86
_chemical_melting_point .502E-305
_chemical_name_common
;
3\b-E-feruloyllupeol
;
_chemical_name_systematic
;
1-Isopropenyl-3a,5a,5b,8,8,11a-hexamethylicosahydro-1H-cyclopenta[a]chrysen-
9-yl 4-hydroxy-3-methoxycinnamate
;
_space_group_IT_number 4
_symmetry_cell_setting monoclinic
_symmetry_space_group_name_Hall 'P 2yb'
_symmetry_space_group_name_H-M 'P 1 21 1'
_atom_sites_solution_hydrogens geom
_atom_sites_solution_primary direct
_atom_sites_solution_secondary difmap
_audit_creation_method SHELXL97
_cell_angle_alpha 90.00
_cell_angle_beta 92.012(3)
_cell_angle_gamma 90.00
_cell_formula_units_Z 4
_cell_length_a 7.9738(17)
_cell_length_b 36.351(8)
_cell_length_c 11.875(3)
_cell_measurement_reflns_used 17061
_cell_measurement_temperature 293(2)
_cell_measurement_theta_max 25.00
_cell_measurement_theta_min 1.72
_cell_volume 3439.9(14)
_computing_cell_refinement 'SAINT (Bruker, 2002)'
_computing_data_collection 'SMART (Bruker, 2002)'
_computing_data_reduction SAINT
_computing_molecular_graphics SHELXTL
_computing_publication_material 'SHELXTL and PLATON (Spek, 2003)'
_computing_structure_refinement SHELXTL
_computing_structure_solution 'SHELXTL (Sheldrick, 1997)'
_diffrn_ambient_temperature 293(2)
_diffrn_detector_area_resol_mean 8.33
_diffrn_measured_fraction_theta_full 0.996
_diffrn_measured_fraction_theta_max 0.996
_diffrn_measurement_device_type 'Bruker SMART APEX CCD area-detector'
_diffrn_measurement_method \w
_diffrn_radiation_monochromator graphite
_diffrn_radiation_source 'fine-focus sealed tube'
_diffrn_radiation_type MoK\a
_diffrn_radiation_wavelength 0.71073
_diffrn_reflns_av_R_equivalents 0.0443
_diffrn_reflns_av_sigmaI/netI 0.0531
_diffrn_reflns_limit_h_max 9
_diffrn_reflns_limit_h_min -9
_diffrn_reflns_limit_k_max 43
_diffrn_reflns_limit_k_min -40
_diffrn_reflns_limit_l_max 14
_diffrn_reflns_limit_l_min -12
_diffrn_reflns_number 17061
_diffrn_reflns_theta_full 25.00
_diffrn_reflns_theta_max 25.00
_diffrn_reflns_theta_min 1.72
_diffrn_standards_decay_% 0
_diffrn_standards_number 0
_exptl_absorpt_coefficient_mu 0.073
_exptl_absorpt_correction_T_max 0.9854
_exptl_absorpt_correction_T_min 0.9601
_exptl_absorpt_correction_type multi-scan
_exptl_absorpt_process_details '(SADABS; Sheldrick, 1996)'
_exptl_crystal_colour colourless
_exptl_crystal_density_diffrn 1.164
_exptl_crystal_density_method 'not measured'
_exptl_crystal_description Block
_exptl_crystal_F_000 1320
_exptl_crystal_size_max 0.56
_exptl_crystal_size_mid 0.29
_exptl_crystal_size_min 0.20
_refine_diff_density_max 0.599
_refine_diff_density_min -0.316
_refine_ls_extinction_method none
_refine_ls_goodness_of_fit_ref 1.052
_refine_ls_hydrogen_treatment constr
_refine_ls_matrix_type full
_refine_ls_number_parameters 811
_refine_ls_number_reflns 6145
_refine_ls_number_restraints 1
_refine_ls_restrained_S_all 1.052
_refine_ls_R_factor_all 0.0992
_refine_ls_R_factor_gt 0.0893
_refine_ls_shift/su_max 0.001
_refine_ls_shift/su_mean 0.000
_refine_ls_structure_factor_coef Fsqd
_refine_ls_weighting_details 'calc w = 1/[\s^2^(Fo^2^)+(0.1917P)^2^+1.227P] where P=(Fo^2^+2Fc^2^)/3'
_refine_ls_weighting_scheme calc
_refine_ls_wR_factor_gt 0.2562
_refine_ls_wR_factor_ref 0.2642
_reflns_number_gt 5155
_reflns_number_total 6145
_reflns_threshold_expression I>2\s(I)
_cod_data_source_file ci6628.cif
_cod_data_source_block I
_cod_depositor_comments
;
The following automatic conversions were performed:
'_symmetry_cell_setting' value 'Monoclinic' changed to 'monoclinic'
according to '/home/saulius/struct/CIF-dictionaries/cif_core.dic'
dictionary named 'cif_core.dic' version 2.4.1 from 2010-06-29.

Automatic conversion script
Id: cif_fix_enum 1527 2010-12-29 10:47:43Z saulius 

The following automatic conversions were performed:

'_symmetry_cell_setting' value 'Monoclinic' changed to 'monoclinic'
according to /home/saulius/struct/CIF-dictionaries/cif_core.dic
dictionary named 'cif_core.dic' version 2.4.1 from 2010-06-29.

Automatic conversion script
Id: cif_fix_values 1715 2011-07-08 13:25:40Z adriana 
;
_cod_original_sg_symbol_H-M 'P 21'
_cod_database_code 2206658
_cod_database_fobs_code 2206658

loop_
_symmetry_equiv_pos_as_xyz
'x, y, z'
'-x, y+1/2, -z'

loop_
_atom_site_label
_atom_site_fract_x
_atom_site_fract_y
_atom_site_fract_z
_atom_site_U_iso_or_equiv
_atom_site_adp_type
_atom_site_calc_flag
_atom_site_refinement_flags
_atom_site_occupancy
_atom_site_type_symbol
O1B 0.0674(6) 0.28008(12) 0.7036(4) 0.0508(11) Uani d . 1 O
O2B -0.1583(7) 0.26499(15) 0.5969(5) 0.0675(14) Uani d . 1 O
O3B -0.1539(10) 0.47395(18) 0.6101(6) 0.089(2) Uani d . 1 O
O4B -0.4778(12) 0.4868(2) 0.5779(6) 0.106(3) Uani d . 1 O
H4BA -0.3986 0.5011 0.5740 0.159 Uiso calc R 1 H
C1B 0.1187(8) 0.18013(18) 0.7890(6) 0.0443(14) Uani d . 1 C
H1BA 0.0786 0.1685 0.7195 0.053 Uiso calc R 1 H
H1BB 0.0722 0.1666 0.8510 0.053 Uiso calc R 1 H
C2B 0.0531(9) 0.21922(19) 0.7914(7) 0.0526(16) Uani d . 1 C
H2BA -0.0679 0.2190 0.7799 0.063 Uiso calc R 1 H
H2BB 0.0792 0.2300 0.8647 0.063 Uiso calc R 1 H
C3B 0.1303(8) 0.24224(16) 0.7012(6) 0.0457(14) Uani d . 1 C
H3BA 0.0941 0.2317 0.6284 0.055 Uiso calc R 1 H
C4B 0.3202(8) 0.24367(17) 0.7037(5) 0.0446(14) Uani d . 1 C
C5B 0.3833(8) 0.20272(16) 0.7062(5) 0.0380(12) Uani d . 1 C
H5BA 0.3413 0.1924 0.6344 0.046 Uiso calc R 1 H
C6B 0.3094(8) 0.17698(16) 0.7972(5) 0.0374(12) Uani d . 1 C
C7B 0.3613(7) 0.13674(15) 0.7640(5) 0.0367(12) Uani d . 1 C
H7BA 0.3078 0.1327 0.6895 0.044 Uiso calc R 1 H
C8B 0.5510(7) 0.13025(16) 0.7474(5) 0.0379(12) Uani d . 1 C
C9B 0.6210(8) 0.15972(19) 0.6686(6) 0.0501(16) Uani d . 1 C
H9BA 0.7424 0.1579 0.6698 0.060 Uiso calc R 1 H
H9BB 0.5799 0.1550 0.5922 0.060 Uiso calc R 1 H
C10B 0.5712(8) 0.19882(18) 0.7022(6) 0.0466(14) Uani d . 1 C
H10C 0.6216 0.2046 0.7757 0.056 Uiso calc R 1 H
H10D 0.6139 0.2162 0.6483 0.056 Uiso calc R 1 H
C11B 0.2887(8) 0.10674(17) 0.8392(6) 0.0457(15) Uani d . 1 C
H11A 0.1688 0.1105 0.8439 0.055 Uiso calc R 1 H
H11B 0.3384 0.1090 0.9146 0.055 Uiso calc R 1 H
C12B 0.3210(8) 0.06720(16) 0.7946(6) 0.0444(14) Uani d . 1 C
H12A 0.2824 0.0493 0.8486 0.053 Uiso calc R 1 H
H12B 0.2578 0.0635 0.7242 0.053 Uiso calc R 1 H
C13B 0.5053(7) 0.06128(16) 0.7761(5) 0.0370(12) Uani d . 1 C
H13A 0.5652 0.0654 0.8485 0.044 Uiso calc R 1 H
C14B 0.5730(8) 0.08996(17) 0.6906(5) 0.0415(13) Uani d . 1 C
C15B 0.7589(8) 0.08280(19) 0.6637(6) 0.0499(15) Uani d . 1 C
H15A 0.7891 0.0985 0.6014 0.060 Uiso calc R 1 H
H15B 0.8292 0.0896 0.7286 0.060 Uiso calc R 1 H
C16B 0.7955(9) 0.0426(2) 0.6330(7) 0.0545(17) Uani d . 1 C
H16A 0.9150 0.0394 0.6238 0.065 Uiso calc R 1 H
H16B 0.7381 0.0365 0.5620 0.065 Uiso calc R 1 H
C17B 0.7361(8) 0.01639(17) 0.7259(6) 0.0470(15) Uani d . 1 C
C18B 0.5470(8) 0.02212(17) 0.7378(5) 0.0421(14) Uani d . 1 C
H18A 0.4939 0.0188 0.6629 0.050 Uiso calc R 1 H
C19B 0.4940(8) -0.01092(17) 0.8108(6) 0.0445(14) Uani d . 1 C
H19A 0.5201 -0.0049 0.8900 0.053 Uiso calc R 1 H
C20B 0.6151(10) -0.0423(2) 0.7751(8) 0.0612(19) Uani d . 1 C
H20A 0.6744 -0.0524 0.8407 0.073 Uiso calc R 1 H
H20D 0.5526 -0.0619 0.7374 0.073 Uiso calc R 1 H
C21B 0.7383(9) -0.0249(2) 0.6955(8) 0.0605(19) Uani d . 1 C
H21A 0.7023 -0.0287 0.6175 0.073 Uiso calc R 1 H
H21B 0.8498 -0.0352 0.7075 0.073 Uiso calc R 1 H
C22B 0.3125(8) -0.02324(17) 0.8009(6) 0.0470(15) Uani d . 1 C
C23B 0.2311(10) -0.0328(2) 0.8924(7) 0.0600(18) Uani d . 1 C
H23C 0.1230 -0.0423 0.8853 0.072 Uiso calc R 1 H
H23D 0.2824 -0.0299 0.9634 0.072 Uiso calc R 1 H
C24B 0.2383(10) -0.0271(2) 0.6857(7) 0.0609(19) Uani d . 1 C
H24A 0.1280 -0.0375 0.6894 0.091 Uiso calc R 1 H
H24B 0.3076 -0.0430 0.6424 0.091 Uiso calc R 1 H
H24F 0.2310 -0.0034 0.6505 0.091 Uiso calc R 1 H
C25B 0.3912(10) 0.26715(19) 0.8011(8) 0.062(2) Uani d . 1 C
H25A 0.3570 0.2923 0.7902 0.093 Uiso calc R 1 H
H25B 0.5115 0.2657 0.8032 0.093 Uiso calc R 1 H
H25C 0.3496 0.2582 0.8708 0.093 Uiso calc R 1 H
C26B 0.3738(10) 0.2613(2) 0.5928(7) 0.0595(18) Uani d . 1 C
H26A 0.3098 0.2832 0.5787 0.089 Uiso calc R 1 H
H26B 0.3541 0.2442 0.5319 0.089 Uiso calc R 1 H
H26C 0.4911 0.2673 0.5985 0.089 Uiso calc R 1 H
C27B 0.3661(11) 0.1867(2) 0.9204(6) 0.0562(18) Uani d . 1 C
H27A 0.2982 0.2064 0.9473 0.084 Uiso calc R 1 H
H27B 0.4816 0.1941 0.9223 0.084 Uiso calc R 1 H
H27C 0.3535 0.1654 0.9675 0.084 Uiso calc R 1 H
C28B 0.6572(9) 0.1319(2) 0.8580(6) 0.0536(16) Uani d . 1 C
H28A 0.6563 0.1565 0.8872 0.080 Uiso calc R 1 H
H28B 0.7705 0.1247 0.8438 0.080 Uiso calc R 1 H
H28C 0.6111 0.1154 0.9119 0.080 Uiso calc R 1 H
C29B 0.4749(10) 0.0874(2) 0.5777(5) 0.0521(16) Uani d . 1 C
H29A 0.4962 0.0640 0.5434 0.078 Uiso calc R 1 H
H29B 0.5099 0.1067 0.5288 0.078 Uiso calc R 1 H
H29C 0.3570 0.0897 0.5900 0.078 Uiso calc R 1 H
C30B 0.8411(9) 0.0223(2) 0.8330(7) 0.0599(18) Uani d . 1 C
H30A 0.8183 0.0462 0.8629 0.090 Uiso calc R 1 H
H30B 0.9579 0.0205 0.8168 0.090 Uiso calc R 1 H
H30C 0.8138 0.0039 0.8873 0.090 Uiso calc R 1 H
C31B -0.0761(8) 0.28741(18) 0.6469(6) 0.0460(15) Uani d . 1 C
C32B -0.1152(9) 0.32686(19) 0.6510(6) 0.0510(16) Uani d . 1 C
H32A -0.0357 0.3429 0.6822 0.061 Uiso calc R 1 H
C33B -0.2582(9) 0.3401(2) 0.6122(6) 0.0554(17) Uani d . 1 C
H33A -0.3358 0.3227 0.5861 0.067 Uiso calc R 1 H
C34B -0.3145(9) 0.3790(2) 0.6037(6) 0.0545(17) Uani d . 1 C
C35B -0.4810(12) 0.3863(2) 0.5862(7) 0.068(2) Uani d . 1 C
H35A -0.5584 0.3672 0.5788 0.082 Uiso calc R 1 H
C36B -0.5340(14) 0.4235(4) 0.5794(8) 0.089(3) Uani d . 1 C
H36B -0.6470 0.4290 0.5669 0.106 Uiso calc R 1 H
C37B -0.4184(16) 0.4516(3) 0.5914(6) 0.076(3) Uani d . 1 C
C38B -0.2523(13) 0.4443(2) 0.6060(6) 0.067(2) Uani d . 1 C
C39B -0.1998(11) 0.4077(2) 0.6140(6) 0.0562(18) Uani d . 1 C
H39A -0.0865 0.4025 0.6263 0.067 Uiso calc R 1 H
C40B 0.0214(16) 0.4695(3) 0.5954(9) 0.089(3) Uani d . 1 C
H40A 0.0692 0.4926 0.5740 0.134 Uiso calc R 1 H
H40B 0.0390 0.4516 0.5376 0.134 Uiso calc R 1 H
H40C 0.0742 0.4613 0.6649 0.134 Uiso calc R 1 H
O1A 1.3004(7) 0.05753(13) 0.2018(4) 0.0561(12) Uani d . 1 O
O2A 1.5106(7) 0.07228(15) 0.0890(5) 0.0625(13) Uani d . 1 O
O3A 1.5410(13) -0.13643(15) 0.1202(6) 0.096(2) Uani d . 1 O
O4A 1.8674(14) -0.1463(2) 0.1059(8) 0.119(3) Uani d . 1 O
H4AA 1.9605 -0.1464 0.0786 0.179 Uiso calc R 1 H
C1A 1.2437(8) 0.15721(17) 0.2857(6) 0.0470(15) Uani d . 1 C
H1AA 1.2720 0.1687 0.2151 0.056 Uiso calc R 1 H
H1AB 1.2963 0.1715 0.3463 0.056 Uiso calc R 1 H
C2A 1.3158(9) 0.1184(2) 0.2892(7) 0.0538(16) Uani d . 1 C
H2AA 1.2965 0.1074 0.3620 0.065 Uiso calc R 1 H
H2AB 1.4359 0.1194 0.2792 0.065 Uiso calc R 1 H
C3A 1.2324(9) 0.09484(16) 0.1956(5) 0.0447(15) Uani d . 1 C
H3AA 1.2611 0.1054 0.1228 0.054 Uiso calc R 1 H
C4A 1.0452(8) 0.09258(17) 0.1992(6) 0.0444(14) Uani d . 1 C
C5A 0.9731(8) 0.13220(16) 0.2052(5) 0.0430(14) Uani d . 1 C
H5AA 1.0031 0.1434 0.1335 0.052 Uiso calc R 1 H
C6A 1.0539(8) 0.15861(16) 0.2969(5) 0.0414(13) Uani d . 1 C
C7A 0.9872(8) 0.19874(16) 0.2611(5) 0.0386(13) Uani d . 1 C
H7AA 1.0295 0.2030 0.1857 0.046 Uiso calc R 1 H
C8A 0.7953(8) 0.20311(17) 0.2480(5) 0.0406(13) Uani d . 1 C
C9A 0.7220(9) 0.1725(2) 0.1697(7) 0.0553(18) Uani d . 1 C
H9AA 0.6006 0.1730 0.1716 0.066 Uiso calc R 1 H
H9AB 0.7530 0.1775 0.0929 0.066 Uiso calc R 1 H
C10A 0.7837(9) 0.13402(19) 0.2032(7) 0.0543(17) Uani d . 1 C
H10A 0.7441 0.1279 0.2772 0.065 Uiso calc R 1 H
H10B 0.7380 0.1161 0.1499 0.065 Uiso calc R 1 H
C11A 1.0646(8) 0.22979(19) 0.3358(6) 0.0512(16) Uani d . 1 C
H11C 1.0269 0.2271 0.4121 0.061 Uiso calc R 1 H
H11D 1.1859 0.2275 0.3379 0.061 Uiso calc R 1 H
C12A 1.0150(8) 0.26809(17) 0.2911(6) 0.0472(15) Uani d . 1 C
H12C 1.0563 0.2866 0.3439 0.057 Uiso calc R 1 H
H12D 1.0679 0.2723 0.2199 0.057 Uiso calc R 1 H
C13A 0.8275(8) 0.27221(16) 0.2743(5) 0.0398(13) Uani d . 1 C
H13B 0.7774 0.2677 0.3472 0.048 Uiso calc R 1 H
C14A 0.7570(8) 0.24265(18) 0.1904(5) 0.0421(14) Uani d . 1 C
C15A 0.5661(10) 0.2477(2) 0.1697(6) 0.0574(18) Uani d . 1 C
H15C 0.5286 0.2313 0.1096 0.069 Uiso calc R 1 H
H15D 0.5097 0.2405 0.2373 0.069 Uiso calc R 1 H
C16A 0.5125(10) 0.2868(2) 0.1384(6) 0.0588(18) Uani d . 1 C
H16C 0.5564 0.2933 0.0658 0.071 Uiso calc R 1 H
H16D 0.3911 0.2882 0.1322 0.071 Uiso calc R 1 H
C17A 0.5775(9) 0.3140(2) 0.2272(6) 0.0531(16) Uani d . 1 C
C18A 0.7700(8) 0.31095(18) 0.2342(5) 0.0454(14) Uani d . 1 C
H18B 0.8110 0.3147 0.1582 0.054 Uiso calc R 1 H
C19A 0.8248(10) 0.34466(19) 0.3068(6) 0.0540(17) Uani d . 1 C
H19D 0.8167 0.3380 0.3864 0.065 Uiso calc R 1 H
C20A 0.6893(11) 0.3741(2) 0.2777(8) 0.066(2) Uani d . 1 C
H20B 0.6395 0.3831 0.3458 0.080 Uiso calc R 1 H
H20C 0.7383 0.3947 0.2388 0.080 Uiso calc R 1 H
C21A 0.5562(11) 0.3549(2) 0.2013(7) 0.064(2) Uani d . 1 C
H21C 0.4443 0.3631 0.2185 0.077 Uiso calc R 1 H
H21D 0.5754 0.3598 0.1225 0.077 Uiso calc R 1 H
C22A 0.9978(10) 0.36030(19) 0.2894(7) 0.0601(19) Uani d . 1 C
C23A 1.0987(12) 0.3702(3) 0.3786(10) 0.083(3) Uani d . 1 C
H23A 1.2018 0.3813 0.3667 0.100 Uiso calc R 1 H
H23B 1.0648 0.3660 0.4516 0.100 Uiso calc R 1 H
C24A 1.0480(13) 0.3666(4) 0.1737(10) 0.094(3) Uani d . 1 C
H24C 1.1441 0.3826 0.1743 0.142 Uiso calc R 1 H
H24D 0.9571 0.3779 0.1313 0.142 Uiso calc R 1 H
H24E 1.0759 0.3436 0.1396 0.142 Uiso calc R 1 H
C25A 0.9879(11) 0.0674(2) 0.2944(10) 0.076(3) Uani d . 1 C
H25D 1.0329 0.0764 0.3653 0.115 Uiso calc R 1 H
H25E 1.0274 0.0429 0.2821 0.115 Uiso calc R 1 H
H25F 0.8675 0.0674 0.2954 0.115 Uiso calc R 1 H
C26A 0.9829(11) 0.0744(2) 0.0869(8) 0.068(2) Uani d . 1 C
H26D 1.0380 0.0512 0.0782 0.102 Uiso calc R 1 H
H26E 1.0083 0.0902 0.0250 0.102 Uiso calc R 1 H
H26F 0.8638 0.0706 0.0883 0.102 Uiso calc R 1 H
C27A 1.0147(11) 0.1487(2) 0.4188(6) 0.0590(18) Uani d . 1 C
H27D 1.0743 0.1267 0.4405 0.089 Uiso calc R 1 H
H27E 0.8963 0.1447 0.4243 0.089 Uiso calc R 1 H
H27F 1.0490 0.1685 0.4678 0.089 Uiso calc R 1 H
C28A 0.7060(9) 0.2010(2) 0.3611(6) 0.0539(16) Uani d . 1 C
H28D 0.7017 0.1758 0.3855 0.081 Uiso calc R 1 H
H28E 0.5939 0.2104 0.3513 0.081 Uiso calc R 1 H
H28F 0.7667 0.2154 0.4166 0.081 Uiso calc R 1 H
C29A 0.8390(11) 0.2456(2) 0.0743(6) 0.064(2) Uani d . 1 C
H29D 0.8268 0.2703 0.0463 0.096 Uiso calc R 1 H
H29E 0.7850 0.2288 0.0223 0.096 Uiso calc R 1 H
H29F 0.9561 0.2396 0.0825 0.096 Uiso calc R 1 H
C30A 0.4915(9) 0.3061(2) 0.3375(7) 0.0578(18) Uani d . 1 C
H30D 0.3723 0.3088 0.3261 0.087 Uiso calc R 1 H
H30E 0.5311 0.3232 0.3941 0.087 Uiso calc R 1 H
H30F 0.5169 0.2815 0.3616 0.087 Uiso calc R 1 H
C31A 1.4362(9) 0.04991(19) 0.1455(6) 0.0505(16) Uani d . 1 C
C32A 1.4804(10) 0.0104(2) 0.1507(6) 0.0555(17) Uani d . 1 C
H32B 1.4032 -0.0062 0.1783 0.067 Uiso calc R 1 H
C33A 1.6243(11) -0.0018(2) 0.1176(6) 0.0581(18) Uani d . 1 C
H33B 1.6986 0.0158 0.0925 0.070 Uiso calc R 1 H
C34A 1.6839(11) -0.0403(2) 0.1152(6) 0.0602(19) Uani d . 1 C
C35A 1.8536(13) -0.0466(3) 0.1044(8) 0.077(2) Uani d . 1 C
H35B 1.9263 -0.0267 0.1001 0.092 Uiso calc R 1 H
C36A 1.9171(16) -0.0819(4) 0.1000(9) 0.100(4) Uani d . 1 C
H36A 2.0311 -0.0859 0.0911 0.120 Uiso calc R 1 H
C37A 1.8084(16) -0.1108(3) 0.1090(7) 0.084(3) Uani d . 1 C
C38A 1.6358(14) -0.1049(2) 0.1167(7) 0.074(2) Uani d . 1 C
C39A 1.5748(13) -0.0698(2) 0.1215(7) 0.069(2) Uani d . 1 C
H39B 1.4605 -0.0657 0.1288 0.083 Uiso calc R 1 H
C40A 1.365(2) -0.1336(3) 0.1134(10) 0.100(4) Uani d . 1 C
H40D 1.3166 -0.1573 0.1263 0.151 Uiso calc R 1 H
H40E 1.3303 -0.1250 0.0399 0.151 Uiso calc R 1 H
H40F 1.3287 -0.1166 0.1693 0.151 Uiso calc R 1 H

loop_
_atom_site_aniso_label
_atom_site_aniso_U_11
_atom_site_aniso_U_22
_atom_site_aniso_U_33
_atom_site_aniso_U_12
_atom_site_aniso_U_13
_atom_site_aniso_U_23
O1B 0.062(3) 0.029(2) 0.060(3) 0.0021(19) -0.013(2) -0.0015(19)
O2B 0.063(3) 0.043(3) 0.095(4) -0.001(2) -0.018(3) -0.003(3)
O3B 0.128(6) 0.054(4) 0.087(4) 0.024(4) 0.017(4) 0.005(3)
O4B 0.169(7) 0.073(5) 0.076(4) 0.068(5) 0.009(5) 0.015(4)
C1B 0.046(4) 0.036(3) 0.052(3) -0.006(3) 0.010(3) -0.001(3)
C2B 0.049(4) 0.045(4) 0.064(4) 0.006(3) 0.004(3) 0.004(3)
C3B 0.053(4) 0.023(3) 0.060(4) 0.003(3) -0.007(3) 0.000(3)
C4B 0.054(4) 0.029(3) 0.050(3) -0.002(3) -0.008(3) 0.005(3)
C5B 0.051(3) 0.028(3) 0.035(3) -0.005(2) -0.001(2) 0.007(2)
C6B 0.050(3) 0.028(3) 0.034(3) -0.006(2) 0.003(2) 0.001(2)
C7B 0.045(3) 0.028(3) 0.037(3) -0.005(2) 0.002(2) 0.006(2)
C8B 0.036(3) 0.027(3) 0.051(3) -0.002(2) 0.000(2) 0.004(2)
C9B 0.038(3) 0.046(4) 0.067(4) 0.000(3) 0.012(3) 0.008(3)
C10B 0.048(4) 0.039(3) 0.053(3) -0.009(3) 0.004(3) 0.008(3)
C11B 0.046(3) 0.032(3) 0.061(4) 0.002(3) 0.020(3) 0.009(3)
C12B 0.047(3) 0.028(3) 0.059(4) -0.001(2) 0.006(3) 0.010(3)
C13B 0.041(3) 0.028(3) 0.042(3) 0.001(2) 0.000(2) 0.001(2)
C14B 0.045(3) 0.037(3) 0.042(3) 0.000(3) -0.001(2) 0.003(3)
C15B 0.049(4) 0.043(4) 0.058(4) 0.000(3) 0.010(3) 0.007(3)
C16B 0.042(4) 0.056(4) 0.067(4) 0.008(3) 0.018(3) -0.009(3)
C17B 0.051(4) 0.033(3) 0.057(4) 0.003(3) 0.003(3) 0.000(3)
C18B 0.044(3) 0.036(3) 0.046(3) 0.001(3) -0.003(3) 0.002(3)
C19B 0.051(4) 0.033(3) 0.049(3) 0.005(3) -0.003(3) 0.001(3)
C20B 0.055(4) 0.036(4) 0.092(5) 0.006(3) 0.000(4) -0.004(4)
C21B 0.048(4) 0.050(4) 0.084(5) 0.012(3) 0.006(3) -0.017(4)
C22B 0.042(3) 0.036(3) 0.063(4) 0.009(3) 0.002(3) 0.001(3)
C23B 0.058(4) 0.048(4) 0.075(5) -0.001(3) 0.005(4) 0.008(4)
C24B 0.056(4) 0.057(4) 0.069(4) -0.015(3) -0.005(3) -0.001(4)
C25B 0.067(5) 0.031(3) 0.087(5) -0.010(3) -0.016(4) -0.009(3)
C26B 0.062(5) 0.049(4) 0.068(4) -0.003(3) 0.004(3) 0.020(4)
C27B 0.077(5) 0.048(4) 0.043(3) 0.007(3) -0.004(3) -0.001(3)
C28B 0.054(4) 0.042(4) 0.064(4) 0.000(3) -0.009(3) -0.004(3)
C29B 0.069(4) 0.047(4) 0.040(3) 0.005(3) -0.004(3) 0.000(3)
C30B 0.046(4) 0.051(4) 0.081(5) 0.007(3) -0.009(3) -0.001(4)
C31B 0.047(4) 0.033(3) 0.057(4) 0.001(3) -0.002(3) -0.004(3)
C32B 0.045(4) 0.040(4) 0.068(4) 0.004(3) -0.004(3) 0.000(3)
C33B 0.060(4) 0.050(4) 0.056(4) 0.003(3) -0.004(3) 0.001(3)
C34B 0.060(4) 0.055(4) 0.049(3) 0.014(3) 0.002(3) 0.005(3)
C35B 0.081(6) 0.068(5) 0.055(4) 0.021(4) 0.000(4) 0.012(4)
C36B 0.086(7) 0.115(9) 0.066(5) 0.057(7) 0.002(5) 0.015(5)
C37B 0.128(9) 0.057(5) 0.045(4) 0.043(6) 0.012(4) 0.008(4)
C38B 0.110(7) 0.047(5) 0.045(4) 0.023(4) 0.009(4) 0.000(3)
C39B 0.072(5) 0.053(4) 0.044(3) 0.020(4) 0.002(3) 0.008(3)
C40B 0.131(9) 0.055(5) 0.082(6) 0.003(5) 0.015(6) 0.004(4)
O1A 0.069(3) 0.035(2) 0.065(3) 0.004(2) 0.014(2) 0.003(2)
O2A 0.061(3) 0.053(3) 0.074(3) -0.003(2) 0.011(2) 0.005(3)
O3A 0.171(8) 0.028(3) 0.090(5) 0.013(4) 0.025(5) 0.002(3)
O4A 0.182(9) 0.074(5) 0.103(6) 0.059(5) 0.026(6) 0.014(4)
C1A 0.054(4) 0.030(3) 0.057(4) -0.006(3) -0.010(3) -0.002(3)
C2A 0.045(4) 0.048(4) 0.068(4) 0.002(3) -0.004(3) -0.007(3)
C3A 0.072(4) 0.022(3) 0.041(3) 0.001(3) 0.004(3) 0.001(2)
C4A 0.052(4) 0.030(3) 0.052(3) -0.002(3) 0.003(3) 0.002(3)
C5A 0.048(4) 0.031(3) 0.050(3) -0.007(2) 0.002(3) -0.007(3)
C6A 0.050(4) 0.030(3) 0.043(3) -0.007(2) -0.002(3) -0.004(2)
C7A 0.055(4) 0.029(3) 0.032(3) -0.010(3) 0.006(2) -0.008(2)
C8A 0.053(4) 0.037(3) 0.032(3) -0.009(3) 0.000(2) -0.005(2)
C9A 0.041(4) 0.049(4) 0.075(5) -0.002(3) -0.012(3) -0.012(3)
C10A 0.056(4) 0.037(4) 0.070(4) -0.012(3) -0.002(3) -0.015(3)
C11A 0.043(4) 0.045(4) 0.066(4) -0.003(3) -0.011(3) -0.021(3)
C12A 0.050(4) 0.034(3) 0.058(4) -0.003(3) 0.004(3) -0.011(3)
C13A 0.053(4) 0.034(3) 0.033(3) -0.007(3) 0.001(2) -0.004(2)
C14A 0.049(3) 0.044(3) 0.033(3) -0.002(3) -0.001(2) -0.010(2)
C15A 0.066(5) 0.052(4) 0.053(4) 0.003(3) -0.009(3) -0.012(3)
C16A 0.055(4) 0.067(5) 0.054(4) 0.014(3) -0.008(3) 0.000(3)
C17A 0.064(4) 0.055(4) 0.040(3) 0.011(3) -0.001(3) 0.010(3)
C18A 0.058(4) 0.041(4) 0.038(3) 0.002(3) 0.008(3) 0.008(3)
C19A 0.065(5) 0.039(4) 0.059(4) 0.002(3) 0.013(3) 0.001(3)
C20A 0.076(5) 0.045(4) 0.078(5) 0.004(4) 0.012(4) 0.000(4)
C21A 0.072(5) 0.058(5) 0.062(4) 0.017(4) 0.000(4) 0.009(4)
C22A 0.065(5) 0.034(3) 0.082(5) 0.000(3) 0.012(4) 0.001(3)
C23A 0.075(6) 0.072(6) 0.103(7) -0.013(5) 0.010(5) -0.033(5)
C24A 0.075(6) 0.115(9) 0.094(7) -0.024(6) 0.018(5) 0.024(6)
C25A 0.071(5) 0.044(4) 0.116(7) -0.004(4) 0.026(5) 0.016(4)
C26A 0.073(5) 0.046(4) 0.084(5) -0.008(4) -0.005(4) -0.028(4)
C27A 0.086(5) 0.042(4) 0.049(4) 0.002(3) 0.004(3) 0.009(3)
C28A 0.055(4) 0.045(4) 0.062(4) -0.001(3) 0.014(3) -0.005(3)
C29A 0.086(6) 0.064(5) 0.043(4) 0.012(4) 0.008(3) 0.009(3)
C30A 0.045(4) 0.062(5) 0.067(4) 0.004(3) 0.008(3) 0.001(4)
C31A 0.053(4) 0.040(4) 0.059(4) -0.001(3) 0.002(3) -0.003(3)
C32A 0.073(5) 0.041(4) 0.053(4) 0.005(3) 0.004(3) -0.001(3)
C33A 0.077(5) 0.049(4) 0.048(4) 0.004(4) -0.001(3) 0.006(3)
C34A 0.084(6) 0.054(4) 0.042(3) 0.012(4) -0.005(3) -0.004(3)
C35A 0.080(6) 0.079(6) 0.071(5) 0.013(5) 0.000(4) -0.006(5)
C36A 0.098(8) 0.122(10) 0.080(6) 0.060(8) 0.013(6) 0.009(6)
C37A 0.128(9) 0.070(6) 0.053(5) 0.041(6) 0.012(5) 0.007(4)
C38A 0.122(8) 0.053(5) 0.048(4) 0.018(5) 0.012(4) -0.002(3)
C39A 0.100(7) 0.052(5) 0.054(4) 0.015(4) 0.009(4) 0.005(4)
C40A 0.159(12) 0.047(5) 0.098(7) -0.010(6) 0.044(7) -0.022(5)

loop_
_atom_type_symbol
_atom_type_description
_atom_type_scat_dispersion_real
_atom_type_scat_dispersion_imag
_atom_type_scat_source
C C 0.0033 0.0000 'International Tables Vol C Tables 4.2.6.8 and 6.1.1.4'
H H 0.0000 0.0000 'International Tables Vol C Tables 4.2.6.8 and 6.1.1.4'
O O 0.0106 0.0000 'International Tables Vol C Tables 4.2.6.8 and 6.1.1.4'

loop_
_geom_angle_atom_site_label_1
_geom_angle_atom_site_label_2
_geom_angle_atom_site_label_3
_geom_angle
_geom_angle_publ_flag
C31B O1B C3B 117.8(5) yes
C38B O3B C40B 118.8(7) ?
C37B O4B H4BA 109.5 ?
C2B C1B C6B 114.4(5) ?
C2B C1B H1BA 108.7 ?
C6B C1B H1BA 108.7 ?
C2B C1B H1BB 108.7 ?
C6B C1B H1BB 108.7 ?
H1BA C1B H1BB 107.6 ?
C3B C2B C1B 111.0(6) ?
C3B C2B H2BA 109.4 ?
C1B C2B H2BA 109.4 ?
C3B C2B H2BB 109.4 ?
C1B C2B H2BB 109.4 ?
H2BA C2B H2BB 108.0 ?
O1B C3B C2B 111.0(6) ?
O1B C3B C4B 108.1(5) ?
C2B C3B C4B 116.0(5) ?
O1B C3B H3BA 107.1 ?
C2B C3B H3BA 107.1 ?
C4B C3B H3BA 107.1 ?
C3B C4B C25B 112.2(6) ?
C3B C4B C26B 107.8(5) ?
C25B C4B C26B 108.0(6) ?
C3B C4B C5B 106.7(5) ?
C25B C4B C5B 113.8(5) ?
C26B C4B C5B 108.1(5) ?
C10B C5B C6B 111.4(5) ?
C10B C5B C4B 114.0(5) ?
C6B C5B C4B 116.9(5) ?
C10B C5B H5BA 104.3 ?
C6B C5B H5BA 104.3 ?
C4B C5B H5BA 104.3 ?
C1B C6B C27B 107.4(5) ?
C1B C6B C5B 108.1(5) ?
C27B C6B C5B 114.3(5) ?
C1B C6B C7B 108.9(5) ?
C27B C6B C7B 112.0(5) ?
C5B C6B C7B 105.9(4) ?
C11B C7B C8B 110.8(5) ?
C11B C7B C6B 114.0(5) ?
C8B C7B C6B 116.1(5) ?
C11B C7B H7BA 104.9 ?
C8B C7B H7BA 104.9 ?
C6B C7B H7BA 104.9 ?
C28B C8B C9B 107.0(5) ?
C28B C8B C7B 113.3(5) ?
C9B C8B C7B 110.3(5) ?
C28B C8B C14B 108.9(5) ?
C9B C8B C14B 109.1(5) ?
C7B C8B C14B 108.1(4) ?
C10B C9B C8B 112.6(5) ?
C10B C9B H9BA 109.1 ?
C8B C9B H9BA 109.1 ?
C10B C9B H9BB 109.1 ?
C8B C9B H9BB 109.1 ?
H9BA C9B H9BB 107.8 ?
C5B C10B C9B 111.3(5) ?
C5B C10B H10C 109.4 ?
C9B C10B H10C 109.4 ?
C5B C10B H10D 109.4 ?
C9B C10B H10D 109.4 ?
H10C C10B H10D 108.0 ?
C7B C11B C12B 112.9(5) ?
C7B C11B H11A 109.0 ?
C12B C11B H11A 109.0 ?
C7B C11B H11B 109.0 ?
C12B C11B H11B 109.0 ?
H11A C11B H11B 107.8 ?
C13B C12B C11B 110.8(5) ?
C13B C12B H12A 109.5 ?
C11B C12B H12A 109.5 ?
C13B C12B H12B 109.5 ?
C11B C12B H12B 109.5 ?
H12A C12B H12B 108.1 ?
C12B C13B C18B 113.5(5) ?
C12B C13B C14B 111.1(5) ?
C18B C13B C14B 110.0(5) ?
C12B C13B H13A 107.3 ?
C18B C13B H13A 107.3 ?
C14B C13B H13A 107.3 ?
C29B C14B C15B 105.8(5) ?
C29B C14B C13B 110.5(5) ?
C15B C14B C13B 112.1(5) ?
C29B C14B C8B 111.1(5) ?
C15B C14B C8B 110.8(5) ?
C13B C14B C8B 106.6(5) ?
C16B C15B C14B 113.5(6) ?
C16B C15B H15A 108.9 ?
C14B C15B H15A 108.9 ?
C16B C15B H15B 108.9 ?
C14B C15B H15B 108.9 ?
H15A C15B H15B 107.7 ?
C15B C16B C17B 110.6(5) ?
C15B C16B H16A 109.5 ?
C17B C16B H16A 109.5 ?
C15B C16B H16B 109.5 ?
C17B C16B H16B 109.5 ?
H16A C16B H16B 108.1 ?
C30B C17B C18B 114.8(6) ?
C30B C17B C16B 109.8(6) ?
C18B C17B C16B 108.0(5) ?
C30B C17B C21B 108.9(6) ?
C18B C17B C21B 100.0(5) ?
C16B C17B C21B 115.2(6) ?
C17B C18B C13B 112.2(5) ?
C17B C18B C19B 103.6(5) ?
C13B C18B C19B 119.2(5) ?
C17B C18B H18A 107.1 ?
C13B C18B H18A 107.1 ?
C19B C18B H18A 107.1 ?
C22B C19B C18B 117.7(5) ?
C22B C19B C20B 111.2(5) ?
C18B C19B C20B 103.3(5) ?
C22B C19B H19A 108.1 ?
C18B C19B H19A 108.1 ?
C20B C19B H19A 108.1 ?
C21B C20B C19B 106.5(6) ?
C21B C20B H20A 110.4 ?
C19B C20B H20A 110.4 ?
C21B C20B H20D 110.4 ?
C19B C20B H20D 110.4 ?
H20A C20B H20D 108.6 ?
C20B C21B C17B 104.2(6) ?
C20B C21B H21A 110.9 ?
C17B C21B H21A 110.9 ?
C20B C21B H21B 110.9 ?
C17B C21B H21B 110.9 ?
H21A C21B H21B 108.9 ?
C23B C22B C24B 122.7(7) ?
C23B C22B C19B 120.3(7) ?
C24B C22B C19B 116.8(6) ?
C22B C23B H23C 120.0 ?
C22B C23B H23D 120.0 ?
H23C C23B H23D 120.0 ?
C22B C24B H24A 109.5 ?
C22B C24B H24B 109.5 ?
H24A C24B H24B 109.5 ?
C22B C24B H24F 109.5 ?
H24A C24B H24F 109.5 ?
H24B C24B H24F 109.5 ?
C4B C25B H25A 109.5 ?
C4B C25B H25B 109.5 ?
H25A C25B H25B 109.5 ?
C4B C25B H25C 109.5 ?
H25A C25B H25C 109.5 ?
H25B C25B H25C 109.5 ?
C4B C26B H26A 109.5 ?
C4B C26B H26B 109.5 ?
H26A C26B H26B 109.5 ?
C4B C26B H26C 109.5 ?
H26A C26B H26C 109.5 ?
H26B C26B H26C 109.5 ?
C6B C27B H27A 109.5 ?
C6B C27B H27B 109.5 ?
H27A C27B H27B 109.5 ?
C6B C27B H27C 109.5 ?
H27A C27B H27C 109.5 ?
H27B C27B H27C 109.5 ?
C8B C28B H28A 109.5 ?
C8B C28B H28B 109.5 ?
H28A C28B H28B 109.5 ?
C8B C28B H28C 109.5 ?
H28A C28B H28C 109.5 ?
H28B C28B H28C 109.5 ?
C14B C29B H29A 109.5 ?
C14B C29B H29B 109.5 ?
H29A C29B H29B 109.5 ?
C14B C29B H29C 109.5 ?
H29A C29B H29C 109.5 ?
H29B C29B H29C 109.5 ?
C17B C30B H30A 109.5 ?
C17B C30B H30B 109.5 ?
H30A C30B H30B 109.5 ?
C17B C30B H30C 109.5 ?
H30A C30B H30C 109.5 ?
H30B C30B H30C 109.5 ?
O2B C31B O1B 124.2(6) ?
O2B C31B C32B 124.8(6) ?
O1B C31B C32B 111.0(5) yes
C33B C32B C31B 122.1(7) ?
C33B C32B H32A 119.0 ?
C31B C32B H32A 119.0 ?
C32B C33B C34B 129.1(7) ?
C32B C33B H33A 115.4 ?
C34B C33B H33A 115.4 ?
C35B C34B C39B 120.3(7) ?
C35B C34B C33B 118.9(7) ?
C39B C34B C33B 120.8(7) ?
C34B C35B C36B 118.6(10) ?
C34B C35B H35A 120.7 ?
C36B C35B H35A 120.7 ?
C37B C36B C35B 120.2(9) ?
C37B C36B H36B 119.9 ?
C35B C36B H36B 119.9 ?
C38B C37B O4B 122.0(11) ?
C38B C37B C36B 120.9(8) ?
O4B C37B C36B 116.9(10) ?
O3B C38B C37B 114.6(8) ?
O3B C38B C39B 126.4(9) ?
C37B C38B C39B 119.0(9) ?
C34B C39B C38B 120.9(8) ?
C34B C39B H39A 119.5 ?
C38B C39B H39A 119.5 ?
O3B C40B H40A 109.5 ?
O3B C40B H40B 109.5 ?
H40A C40B H40B 109.5 ?
O3B C40B H40C 109.5 ?
H40A C40B H40C 109.5 ?
H40B C40B H40C 109.5 ?
C31A O1A C3A 118.6(5) yes
C38A O3A C40A 119.1(7) ?
C37A O4A H4AA 109.5 ?
C2A C1A C6A 113.8(5) ?
C2A C1A H1AA 108.8 ?
C6A C1A H1AA 108.8 ?
C2A C1A H1AB 108.8 ?
C6A C1A H1AB 108.8 ?
H1AA C1A H1AB 107.7 ?
C1A C2A C3A 110.1(6) ?
C1A C2A H2AA 109.6 ?
C3A C2A H2AA 109.6 ?
C1A C2A H2AB 109.6 ?
C3A C2A H2AB 109.6 ?
H2AA C2A H2AB 108.2 ?
O1A C3A C4A 108.4(5) ?
O1A C3A C2A 109.3(5) ?
C4A C3A C2A 114.6(5) ?
O1A C3A H3AA 108.1 ?
C4A C3A H3AA 108.1 ?
C2A C3A H3AA 108.1 ?
C3A C4A C25A 112.1(6) ?
C3A C4A C5A 108.7(5) ?
C25A C4A C5A 113.4(6) ?
C3A C4A C26A 106.7(6) ?
C25A C4A C26A 106.5(6) ?
C5A C4A C26A 109.0(6) ?
C10A C5A C4A 114.3(5) ?
C10A C5A C6A 111.6(5) ?
C4A C5A C6A 117.0(5) ?
C10A C5A H5AA 104.0 ?
C4A C5A H5AA 104.0 ?
C6A C5A H5AA 104.0 ?
C1A C6A C27A 108.1(6) ?
C1A C6A C5A 107.6(5) ?
C27A C6A C5A 114.7(5) ?
C1A C6A C7A 109.1(5) ?
C27A C6A C7A 112.7(5) ?
C5A C6A C7A 104.3(5) ?
C8A C7A C11A 110.9(5) ?
C8A C7A C6A 116.0(5) ?
C11A C7A C6A 112.9(5) ?
C8A C7A H7AA 105.3 ?
C11A C7A H7AA 105.3 ?
C6A C7A H7AA 105.3 ?
C7A C8A C28A 113.2(5) ?
C7A C8A C9A 109.8(5) ?
C28A C8A C9A 108.0(5) ?
C7A C8A C14A 107.8(5) ?
C28A C8A C14A 109.1(5) ?
C9A C8A C14A 108.8(5) ?
C10A C9A C8A 112.9(6) ?
C10A C9A H9AA 109.0 ?
C8A C9A H9AA 109.0 ?
C10A C9A H9AB 109.0 ?
C8A C9A H9AB 109.0 ?
H9AA C9A H9AB 107.8 ?
C5A C10A C9A 110.9(5) ?
C5A C10A H10A 109.5 ?
C9A C10A H10A 109.5 ?
C5A C10A H10B 109.5 ?
C9A C10A H10B 109.5 ?
H10A C10A H10B 108.1 ?
C12A C11A C7A 111.7(6) ?
C12A C11A H11C 109.3 ?
C7A C11A H11C 109.3 ?
C12A C11A H11D 109.3 ?
C7A C11A H11D 109.3 ?
H11C C11A H11D 107.9 ?
C13A C12A C11A 112.2(5) ?
C13A C12A H12C 109.2 ?
C11A C12A H12C 109.2 ?
C13A C12A H12D 109.2 ?
C11A C12A H12D 109.2 ?
H12C C12A H12D 107.9 ?
C12A C13A C18A 114.3(5) ?
C12A C13A C14A 110.5(5) ?
C18A C13A C14A 109.5(5) ?
C12A C13A H13B 107.4 ?
C18A C13A H13B 107.4 ?
C14A C13A H13B 107.4 ?
C15A C14A C29A 107.1(6) ?
C15A C14A C13A 110.5(5) ?
C29A C14A C13A 111.5(6) ?
C15A C14A C8A 110.1(5) ?
C29A C14A C8A 111.1(5) ?
C13A C14A C8A 106.5(4) ?
C16A C15A C14A 114.6(6) ?
C16A C15A H15C 108.6 ?
C14A C15A H15C 108.6 ?
C16A C15A H15D 108.6 ?
C14A C15A H15D 108.6 ?
H15C C15A H15D 107.6 ?
C17A C16A C15A 110.4(6) ?
C17A C16A H16C 109.6 ?
C15A C16A H16C 109.6 ?
C17A C16A H16D 109.6 ?
C15A C16A H16D 109.6 ?
H16C C16A H16D 108.1 ?
C16A C17A C30A 108.8(6) ?
C16A C17A C21A 117.3(6) ?
C30A C17A C21A 107.7(6) ?
C16A C17A C18A 107.8(6) ?
C30A C17A C18A 114.7(5) ?
C21A C17A C18A 100.6(6) ?
C17A C18A C13A 111.4(5) ?
C17A C18A C19A 103.5(5) ?
C13A C18A C19A 118.2(5) ?
C17A C18A H18B 107.7 ?
C13A C18A H18B 107.7 ?
C19A C18A H18B 107.7 ?
C22A C19A C20A 110.0(6) ?
C22A C19A C18A 117.5(6) ?
C20A C19A C18A 104.0(6) ?
C22A C19A H19D 108.4 ?
C20A C19A H19D 108.4 ?
C18A C19A H19D 108.4 ?
C21A C20A C19A 106.2(6) ?
C21A C20A H20B 110.5 ?
C19A C20A H20B 110.5 ?
C21A C20A H20C 110.5 ?
C19A C20A H20C 110.5 ?
H20B C20A H20C 108.7 ?
C17A C21A C20A 104.7(6) ?
C17A C21A H21C 110.8 ?
C20A C21A H21C 110.8 ?
C17A C21A H21D 110.8 ?
C20A C21A H21D 110.8 ?
H21C C21A H21D 108.9 ?
C23A C22A C24A 121.1(8) ?
C23A C22A C19A 120.8(8) ?
C24A C22A C19A 117.9(8) ?
C22A C23A H23A 120.0 ?
C22A C23A H23B 120.0 ?
H23A C23A H23B 120.0 ?
C22A C24A H24C 109.5 ?
C22A C24A H24D 109.5 ?
H24C C24A H24D 109.5 ?
C22A C24A H24E 109.5 ?
H24C C24A H24E 109.5 ?
H24D C24A H24E 109.5 ?
C4A C25A H25D 109.5 ?
C4A C25A H25E 109.5 ?
H25D C25A H25E 109.5 ?
C4A C25A H25F 109.5 ?
H25D C25A H25F 109.5 ?
H25E C25A H25F 109.5 ?
C4A C26A H26D 109.5 ?
C4A C26A H26E 109.5 ?
H26D C26A H26E 109.5 ?
C4A C26A H26F 109.5 ?
H26D C26A H26F 109.5 ?
H26E C26A H26F 109.5 ?
C6A C27A H27D 109.5 ?
C6A C27A H27E 109.5 ?
H27D C27A H27E 109.5 ?
C6A C27A H27F 109.5 ?
H27D C27A H27F 109.5 ?
H27E C27A H27F 109.5 ?
C8A C28A H28D 109.5 ?
C8A C28A H28E 109.5 ?
H28D C28A H28E 109.5 ?
C8A C28A H28F 109.5 ?
H28D C28A H28F 109.5 ?
H28E C28A H28F 109.5 ?
C14A C29A H29D 109.5 ?
C14A C29A H29E 109.5 ?
H29D C29A H29E 109.5 ?
C14A C29A H29F 109.5 ?
H29D C29A H29F 109.5 ?
H29E C29A H29F 109.5 ?
C17A C30A H30D 109.5 ?
C17A C30A H30E 109.5 ?
H30D C30A H30E 109.5 ?
C17A C30A H30F 109.5 ?
H30D C30A H30F 109.5 ?
H30E C30A H30F 109.5 ?
O2A C31A O1A 124.1(6) ?
O2A C31A C32A 123.3(7) ?
O1A C31A C32A 112.4(6) yes
C33A C32A C31A 122.0(7) ?
C33A C32A H32B 119.0 ?
C31A C32A H32B 119.0 ?
C32A C33A C34A 128.0(8) ?
C32A C33A H33B 116.0 ?
C34A C33A H33B 116.0 ?
C35A C34A C39A 119.6(8) ?
C35A C34A C33A 118.5(8) ?
C39A C34A C33A 121.9(8) ?
C36A C35A C34A 121.3(11) ?
C36A C35A H35B 119.3 ?
C34A C35A H35B 119.3 ?
C37A C36A C35A 118.4(10) ?
C37A C36A H36A 120.8 ?
C35A C36A H36A 120.8 ?
C36A C37A O4A 120.0(11) ?
C36A C37A C38A 121.1(9) ?
O4A C37A C38A 118.9(12) ?
C39A C38A O3A 125.5(10) ?
C39A C38A C37A 119.8(10) ?
O3A C38A C37A 114.7(9) ?
C38A C39A C34A 119.7(9) ?
C38A C39A H39B 120.2 ?
C34A C39A H39B 120.2 ?
O3A C40A H40D 109.5 ?
O3A C40A H40E 109.5 ?
H40D C40A H40E 109.5 ?
O3A C40A H40F 109.5 ?
H40D C40A H40F 109.5 ?
H40E C40A H40F 109.5 ?

loop_
_geom_bond_atom_site_label_1
_geom_bond_atom_site_label_2
_geom_bond_distance
_geom_bond_publ_flag
O1B C31B 1.334(8) yes
O1B C3B 1.465(7) yes
O2B C31B 1.191(8) yes
O3B C38B 1.334(12) yes
O3B C40B 1.424(13) yes
O4B C37B 1.371(10) yes
O4B H4BA 0.82 ?
C1B C2B 1.515(9) ?
C1B C6B 1.525(9) ?
C1B H1BA 0.97 ?
C1B H1BB 0.97 ?
C2B C3B 1.507(10) ?
C2B H2BA 0.97 ?
C2B H2BB 0.97 ?
C3B C4B 1.514(9) ?
C3B H3BA 0.98 ?
C4B C25B 1.530(10) ?
C4B C26B 1.539(10) ?
C4B C5B 1.571(8) ?
C5B C10B 1.507(9) ?
C5B C6B 1.561(8) ?
C5B H5BA 0.98 ?
C6B C27B 1.555(9) ?
C6B C7B 1.574(8) ?
C7B C11B 1.535(8) ?
C7B C8B 1.551(8) ?
C7B H7BA 0.98 ?
C8B C28B 1.538(9) ?
C8B C9B 1.540(9) ?
C8B C14B 1.625(8) ?
C9B C10B 1.533(10) ?
C9B H9BA 0.97 ?
C9B H9BB 0.97 ?
C10B H10C 0.97 ?
C10B H10D 0.97 ?
C11B C12B 1.556(9) ?
C11B H11A 0.97 ?
C11B H11B 0.97 ?
C12B C13B 1.509(9) ?
C12B H12A 0.97 ?
C12B H12B 0.97 ?
C13B C18B 1.534(8) ?
C13B C14B 1.565(8) ?
C13B H13A 0.98 ?
C14B C29B 1.532(9) ?
C14B C15B 1.549(9) ?
C15B C16B 1.537(10) ?
C15B H15A 0.97 ?
C15B H15B 0.97 ?
C16B C17B 1.544(10) ?
C16B H16A 0.97 ?
C16B H16B 0.97 ?
C17B C30B 1.514(10) ?
C17B C18B 1.534(9) ?
C17B C21B 1.544(10) ?
C18B C19B 1.549(9) ?
C18B H18A 0.98 ?
C19B C22B 1.515(9) ?
C19B C20B 1.562(9) ?
C19B H19A 0.98 ?
C20B C21B 1.525(12) ?
C20B H20A 0.97 ?
C20B H20D 0.97 ?
C21B H21A 0.97 ?
C21B H21B 0.97 ?
C22B C23B 1.331(11) ?
C22B C24B 1.477(11) ?
C23B H23C 0.93 ?
C23B H23D 0.93 ?
C24B H24A 0.96 ?
C24B H24B 0.96 ?
C24B H24F 0.96 ?
C25B H25A 0.96 ?
C25B H25B 0.96 ?
C25B H25C 0.96 ?
C26B H26A 0.96 ?
C26B H26B 0.96 ?
C26B H26C 0.96 ?
C27B H27A 0.96 ?
C27B H27B 0.96 ?
C27B H27C 0.96 ?
C28B H28A 0.96 ?
C28B H28B 0.96 ?
C28B H28C 0.96 ?
C29B H29A 0.96 ?
C29B H29B 0.96 ?
C29B H29C 0.96 ?
C30B H30A 0.96 ?
C30B H30B 0.96 ?
C30B H30C 0.96 ?
C31B C32B 1.469(9) ?
C32B C33B 1.306(10) yes
C32B H32A 0.93 ?
C33B C34B 1.488(11) ?
C33B H33A 0.93 ?
C34B C35B 1.362(11) ?
C34B C39B 1.389(12) ?
C35B C36B 1.420(14) ?
C35B H35A 0.93 ?
C36B C37B 1.379(17) ?
C36B H36B 0.93 ?
C37B C38B 1.357(14) ?
C38B C39B 1.395(11) ?
C39B H39A 0.93 ?
C40B H40A 0.96 ?
C40B H40B 0.96 ?
C40B H40C 0.96 ?
O1A C31A 1.322(9) yes
O1A C3A 1.462(7) yes
O2A C31A 1.221(9) yes
O3A C38A 1.375(12) yes
O3A C40A 1.405(15) yes
O4A C37A 1.374(12) yes
O4A H4AA 0.82 ?
C1A C2A 1.523(10) ?
C1A C6A 1.525(9) ?
C1A H1AA 0.97 ?
C1A H1AB 0.97 ?
C2A C3A 1.536(9) ?
C2A H2AA 0.97 ?
C2A H2AB 0.97 ?
C3A C4A 1.497(9) ?
C3A H3AA 0.98 ?
C4A C25A 1.536(11) ?
C4A C5A 1.553(8) ?
C4A C26A 1.554(10) ?
C5A C10A 1.511(10) ?
C5A C6A 1.573(8) ?
C5A H5AA 0.98 ?
C6A C27A 1.534(9) ?
C6A C7A 1.605(9) ?
C7A C8A 1.541(9) ?
C7A C11A 1.550(8) ?
C7A H7AA 0.9800 ?
C8A C28A 1.543(9) ?
C8A C9A 1.552(9) ?
C8A C14A 1.617(9) ?
C9A C10A 1.529(10) ?
C9A H9AA 0.97 ?
C9A H9AB 0.97 ?
C10A H10A 0.97 ?
C10A H10B 0.97 ?
C11A C12A 1.536(10) ?
C11A H11C 0.97 ?
C11A H11D 0.97 ?
C12A C13A 1.509(9) ?
C12A H12C 0.97 ?
C12A H12D 0.97 ?
C13A C18A 1.551(9) ?
C13A C14A 1.558(8) ?
C13A H13B 0.98 ?
C14A C15A 1.545(10) ?
C14A C29A 1.550(9) ?
C15A C16A 1.526(11) ?
C15A H15C 0.97 ?
C15A H15D 0.97 ?
C16A C17A 1.522(11) ?
C16A H16C 0.97 ?
C16A H16D 0.97 ?
C17A C30A 1.526(10) ?
C17A C21A 1.527(11) ?
C17A C18A 1.538(10) ?
C18A C19A 1.552(10) ?
C18A H18B 0.98 ?
C19A C22A 1.513(11) ?
C19A C20A 1.550(11) ?
C19A H19D 0.98 ?
C20A C21A 1.540(13) ?
C20A H20B 0.97 ?
C20A H20C 0.97 ?
C21A H21C 0.97 ?
C21A H21D 0.97 ?
C22A C23A 1.356(13) ?
C22A C24A 1.462(13) ?
C23A H23A 0.93 ?
C23A H23B 0.93 ?
C24A H24C 0.96 ?
C24A H24D 0.96 ?
C24A H24E 0.96 ?
C25A H25D 0.96 ?
C25A H25E 0.96 ?
C25A H25F 0.96 ?
C26A H26D 0.96 ?
C26A H26E 0.96 ?
C26A H26F 0.96 ?
C27A H27D 0.96 ?
C27A H27E 0.96 ?
C27A H27F 0.96 ?
C28A H28D 0.96 ?
C28A H28E 0.96 ?
C28A H28F 0.96 ?
C29A H29D 0.96 ?
C29A H29E 0.96 ?
C29A H29F 0.96 ?
C30A H30D 0.96 ?
C30A H30E 0.96 ?
C30A H30F 0.96 ?
C31A C32A 1.479(10) ?
C32A C33A 1.304(11) yes
C32A H32B 0.93 ?
C33A C34A 1.477(11) ?
C33A H33B 0.93 ?
C34A C35A 1.382(13) ?
C34A C39A 1.385(13) ?
C35A C36A 1.381(15) ?
C35A H35B 0.93 ?
C36A C37A 1.368(18) ?
C36A H36A 0.93 ?
C37A C38A 1.398(15) ?
C38A C39A 1.368(12) ?
C39A H39B 0.93 ?
C40A H40D 0.96 ?
C40A H40E 0.96 ?
C40A H40F 0.96 ?

loop_
_geom_hbond_atom_site_label_D
_geom_hbond_atom_site_label_H
_geom_hbond_atom_site_label_A
_geom_hbond_site_symmetry_A
_geom_hbond_distance_DH
_geom_hbond_distance_HA
_geom_hbond_distance_DA
_geom_hbond_angle_DHA
_geom_hbond_publ_flag
O4B H4BA O3B 1_555 0.82 2.22 2.639(12) 112 y
C10A H10B O2A 1_455 0.97 2.50 3.378(9) 150 y
C3A H3AA O2A 1_555 0.98 2.37 2.719(9) 100 y
C26B H26A O1B 1_555 0.96 2.48 2.897(9) 106 y
C26A H26D O1A 1_555 0.96 2.52 2.899(10) 103 y
C33B H33A O2B 1_555 0.93 2.53 2.852(9) 101 y
C33A H33B O2A 1_555 0.93 2.54 2.858(9) 100 y

loop_
_geom_torsion_atom_site_label_1
_geom_torsion_atom_site_label_2
_geom_torsion_atom_site_label_3
_geom_torsion_atom_site_label_4
_geom_torsion
_geom_torsion_publ_flag
C6B C1B C2B C3B 54.7(8) ?
C31B O1B C3B C2B -85.7(7) yes
C31B O1B C3B C4B 146.1(6) ?
C1B C2B C3B O1B -179.9(5) yes
C1B C2B C3B C4B -56.0(8) ?
O1B C3B C4B C25B 52.4(7) ?
C2B C3B C4B C25B -73.0(7) ?
O1B C3B C4B C26B -66.4(7) ?
C2B C3B C4B C26B 168.2(6) ?
O1B C3B C4B C5B 177.7(5) ?
C2B C3B C4B C5B 52.3(7) ?
C3B C4B C5B C10B 176.7(5) ?
C25B C4B C5B C10B -59.0(8) ?
C26B C4B C5B C10B 61.0(7) ?
C3B C4B C5B C6B -50.9(7) ?
C25B C4B C5B C6B 73.4(7) ?
C26B C4B C5B C6B -166.6(5) ?
C2B C1B C6B C27B 72.3(7) ?
C2B C1B C6B C5B -51.5(7) ?
C2B C1B C6B C7B -166.2(5) ?
C10B C5B C6B C1B -175.2(5) ?
C4B C5B C6B C1B 51.2(6) ?
C10B C5B C6B C27B 65.2(7) ?
C4B C5B C6B C27B -68.4(7) ?
C10B C5B C6B C7B -58.6(6) ?
C4B C5B C6B C7B 167.8(5) ?
C1B C6B C7B C11B -59.7(6) ?
C27B C6B C7B C11B 59.0(7) ?
C5B C6B C7B C11B -175.7(5) ?
C1B C6B C7B C8B 169.7(5) ?
C27B C6B C7B C8B -71.5(7) ?
C5B C6B C7B C8B 53.7(6) ?
C11B C7B C8B C28B -62.1(7) ?
C6B C7B C8B C28B 70.0(6) ?
C11B C7B C8B C9B 178.0(5) ?
C6B C7B C8B C9B -49.9(7) ?
C11B C7B C8B C14B 58.8(6) ?
C6B C7B C8B C14B -169.1(4) ?
C28B C8B C9B C10B -74.9(7) ?
C7B C8B C9B C10B 48.8(7) ?
C14B C8B C9B C10B 167.4(5) ?
C6B C5B C10B C9B 62.5(7) ?
C4B C5B C10B C9B -162.5(5) ?
C8B C9B C10B C5B -56.5(7) ?
C8B C7B C11B C12B -54.9(7) ?
C6B C7B C11B C12B 172.0(5) ?
C7B C11B C12B C13B 53.7(7) ?
C11B C12B C13B C18B 177.1(5) ?
C11B C12B C13B C14B -58.4(7) ?
C12B C13B C14B C29B -58.2(7) ?
C18B C13B C14B C29B 68.2(6) ?
C12B C13B C14B C15B -176.0(5) ?
C18B C13B C14B C15B -49.5(7) ?
C12B C13B C14B C8B 62.6(6) ?
C18B C13B C14B C8B -171.0(5) ?
C28B C8B C14B C29B -177.9(6) ?
C9B C8B C14B C29B -61.4(7) ?
C7B C8B C14B C29B 58.6(6) ?
C28B C8B C14B C15B -60.5(6) ?
C9B C8B C14B C15B 55.9(6) ?
C7B C8B C14B C15B 175.9(5) ?
C28B C8B C14B C13B 61.7(6) ?
C9B C8B C14B C13B 178.2(5) ?
C7B C8B C14B C13B -61.8(5) ?
C29B C14B C15B C16B -71.5(7) ?
C13B C14B C15B C16B 49.0(8) ?
C8B C14B C15B C16B 168.0(6) ?
C14B C15B C16B C17B -54.1(8) ?
C15B C16B C17B C30B -66.6(7) ?
C15B C16B C17B C18B 59.3(7) ?
C15B C16B C17B C21B 170.0(6) ?
C30B C17B C18B C13B 60.0(7) ?
C16B C17B C18B C13B -62.9(7) ?
C21B C17B C18B C13B 176.4(6) ?
C30B C17B C18B C19B -69.8(7) ?
C16B C17B C18B C19B 167.4(5) ?
C21B C17B C18B C19B 46.6(6) ?
C12B C13B C18B C17B -176.9(5) ?
C14B C13B C18B C17B 58.0(6) ?
C12B C13B C18B C19B -55.7(7) ?
C14B C13B C18B C19B 179.2(5) ?
C17B C18B C19B C22B -155.4(6) ?
C13B C18B C19B C22B 79.2(7) ?
C17B C18B C19B C20B -32.5(7) ?
C13B C18B C19B C20B -158.0(6) ?
C22B C19B C20B C21B 132.7(6) ?
C18B C19B C20B C21B 5.6(8) ?
C19B C20B C21B C17B 23.2(8) ?
C30B C17B C21B C20B 77.9(7) ?
C18B C17B C21B C20B -42.8(7) ?
C16B C17B C21B C20B -158.3(6) ?
C18B C19B C22B C23B -138.7(7) ?
C20B C19B C22B C23B 102.5(8) yes
C18B C19B C22B C24B 46.4(8) yes
C20B C19B C22B C24B -72.4(8) ?
C3B O1B C31B O2B 2.0(11) ?
C3B O1B C31B C32B -175.9(6) ?
O2B C31B C32B C33B 9.8(12) ?
O1B C31B C32B C33B -172.4(7) ?
C31B C32B C33B C34B -176.2(7) ?
C32B C33B C34B C35B -164.3(8) ?
C32B C33B C34B C39B 15.4(12) ?
C39B C34B C35B C36B -0.4(11) ?
C33B C34B C35B C36B 179.3(7) ?
C34B C35B C36B C37B -0.5(12) ?
C35B C36B C37B C38B 2.2(13) ?
C35B C36B C37B O4B 176.7(8) ?
C40B O3B C38B C37B -163.7(8) ?
C40B O3B C38B C39B 15.5(12) yes
O4B C37B C38B O3B 2.2(11) ?
C36B C37B C38B O3B 176.4(8) ?
O4B C37B C38B C39B -177.0(7) ?
C36B C37B C38B C39B -2.8(11) ?
C35B C34B C39B C38B -0.3(11) ?
C33B C34B C39B C38B 180.0(7) ?
O3B C38B C39B C34B -177.2(7) ?
C37B C38B C39B C34B 1.9(11) ?
C6A C1A C2A C3A 57.4(8) ?
C31A O1A C3A C4A 145.6(6) ?
C31A O1A C3A C2A -88.8(7) yes
C1A C2A C3A O1A -178.8(5) yes
C1A C2A C3A C4A -56.8(7) ?
O1A C3A C4A C25A 47.9(7) ?
C2A C3A C4A C25A -74.5(7) ?
O1A C3A C4A C5A 174.2(5) ?
C2A C3A C4A C5A 51.8(7) ?
O1A C3A C4A C26A -68.3(6) ?
C2A C3A C4A C26A 169.3(6) ?
C3A C4A C5A C10A 177.0(6) ?
C25A C4A C5A C10A -57.5(8) ?
C26A C4A C5A C10A 61.0(8) ?
C3A C4A C5A C6A -49.8(7) ?
C25A C4A C5A C6A 75.6(8) ?
C26A C4A C5A C6A -165.8(6) ?
C2A C1A C6A C27A 71.3(7) ?
C2A C1A C6A C5A -53.1(7) ?
C2A C1A C6A C7A -165.8(5) ?
C10A C5A C6A C1A -175.4(5) ?
C4A C5A C6A C1A 50.3(7) ?
C10A C5A C6A C27A 64.3(7) ?
C4A C5A C6A C27A -70.0(7) ?
C10A C5A C6A C7A -59.5(6) ?
C4A C5A C6A C7A 166.2(5) ?
C1A C6A C7A C8A 170.0(5) ?
C27A C6A C7A C8A -69.9(7) ?
C5A C6A C7A C8A 55.2(6) ?
C1A C6A C7A C11A -60.4(7) ?
C27A C6A C7A C11A 59.7(7) ?
C5A C6A C7A C11A -175.2(5) ?
C11A C7A C8A C28A -61.1(7) ?
C6A C7A C8A C28A 69.4(6) ?
C11A C7A C8A C9A 178.1(6) ?
C6A C7A C8A C9A -51.4(7) ?
C11A C7A C8A C14A 59.6(6) ?
C6A C7A C8A C14A -169.8(4) ?
C7A C8A C9A C10A 49.7(8) ?
C28A C8A C9A C10A -74.2(7) ?
C14A C8A C9A C10A 167.5(6) ?
C4A C5A C10A C9A -160.9(6) ?
C6A C5A C10A C9A 63.4(8) ?
C8A C9A C10A C5A -56.8(8) ?
C8A C7A C11A C12A -54.6(7) ?
C6A C7A C11A C12A 173.2(5) ?
C7A C11A C12A C13A 53.2(7) ?
C11A C12A C13A C18A 177.5(5) ?
C11A C12A C13A C14A -58.5(7) ?
C12A C13A C14A C15A -177.9(6) ?
C18A C13A C14A C15A -51.2(7) ?
C12A C13A C14A C29A -58.8(7) ?
C18A C13A C14A C29A 67.9(7) ?
C12A C13A C14A C8A 62.5(6) ?
C18A C13A C14A C8A -170.8(5) ?
C7A C8A C14A C15A 177.2(5) ?
C28A C8A C14A C15A -59.5(6) ?
C9A C8A C14A C15A 58.2(6) ?
C7A C8A C14A C29A 58.7(6) ?
C28A C8A C14A C29A -178.0(6) ?
C9A C8A C14A C29A -60.3(7) ?
C7A C8A C14A C13A -62.9(6) ?
C28A C8A C14A C13A 60.4(6) ?
C9A C8A C14A C13A 178.1(5) ?
C29A C14A C15A C16A -71.1(8) ?
C13A C14A C15A C16A 50.6(8) ?
C8A C14A C15A C16A 168.0(6) ?
C14A C15A C16A C17A -55.1(8) ?
C15A C16A C17A C30A -65.7(8) ?
C15A C16A C17A C21A 171.8(7) ?
C15A C16A C17A C18A 59.2(8) ?
C16A C17A C18A C13A -63.4(7) ?
C30A C17A C18A C13A 57.9(8) ?
C21A C17A C18A C13A 173.3(5) ?
C16A C17A C18A C19A 168.6(6) ?
C30A C17A C18A C19A -70.1(7) ?
C21A C17A C18A C19A 45.2(6) ?
C12A C13A C18A C17A -175.9(5) ?
C14A C13A C18A C17A 59.6(6) ?
C12A C13A C18A C19A -56.2(7) ?
C14A C13A C18A C19A 179.3(5) ?
C17A C18A C19A C22A -153.3(6) ?
C13A C18A C19A C22A 82.9(8) ?
C17A C18A C19A C20A -31.6(7) ?
C13A C18A C19A C20A -155.3(6) ?
C22A C19A C20A C21A 132.3(7) ?
C18A C19A C20A C21A 5.7(8) ?
C16A C17A C21A C20A -158.1(7) ?
C30A C17A C21A C20A 78.9(8) ?
C18A C17A C21A C20A -41.5(7) ?
C19A C20A C21A C17A 22.4(8) ?
C20A C19A C22A C23A 104.6(9) yes
C18A C19A C22A C23A -136.8(8) ?
C20A C19A C22A C24A -71.3(10) ?
C18A C19A C22A C24A 47.3(11) yes
C3A O1A C31A O2A 0.8(10) ?
C3A O1A C31A C32A -174.3(6) ?
O2A C31A C32A C33A 16.8(12) ?
O1A C31A C32A C33A -168.0(7) ?
C31A C32A C33A C34A -178.4(7) ?
C32A C33A C34A C35A -163.9(8) ?
C32A C33A C34A C39A 17.1(12) ?
C39A C34A C35A C36A -0.1(13) ?
C33A C34A C35A C36A -179.1(8) ?
C34A C35A C36A C37A -1.4(15) ?
C35A C36A C37A O4A -179.5(9) ?
C35A C36A C37A C38A 3.2(15) ?
C40A O3A C38A C39A 8.9(13) yes
C40A O3A C38A C37A -171.9(8) ?
C36A C37A C38A C39A -3.5(13) ?
O4A C37A C38A C39A 179.2(8) ?
C36A C37A C38A O3A 177.2(9) ?
O4A C37A C38A O3A -0.1(12) ?
O3A C38A C39A C34A -178.9(8) ?
C37A C38A C39A C34A 1.9(12) ?
C35A C34A C39A C38A -0.1(11) ?
C33A C34A C39A C38A 178.8(7) ?

loop_
_cod_related_entry_id
_cod_related_entry_database
_cod_related_entry_code
1 ChemSpider 24734396
